data_7046966
loop_
_publ_author_name
'Daneshmand, Pargol'
'Pinon, Leena'
'Schaper, Frank'

_publ_section_title
;
 Dinuclear iminophenoxide copper complexes in rac-lactide polymerisation.
;
_journal_issue 30
_journal_name_full 'Dalton transactions (Cambridge, England : 2003)'
_journal_page_first 10147
_journal_page_last 10161
_journal_paper_doi 10.1039/c8dt02140f
_journal_volume 47
_journal_year 2018
_chemical_formula_moiety 'C52 H44 Cu2 N4 O4'
_chemical_formula_sum 'C52 H44 Cu2 N4 O4'
_chemical_formula_weight 915.99
_space_group_crystal_system monoclinic
_space_group_IT_number 14
_space_group_name_Hall '-P 2yn'
_space_group_name_H-M_alt 'P 1 21/n 1'
_symmetry_space_group_name_Hall '-P 2yn'
_symmetry_space_group_name_H-M 'P 1 21/n 1'
_atom_sites_solution_hydrogens geom
_atom_sites_solution_primary dual
_atom_sites_solution_secondary difmap
_audit_creation_date 2017-12-01
_audit_creation_method
;
Olex2 1.2
(compiled 2017.08.10 svn.r3458 for OlexSys, GUI svn.r5381)
;
_audit_update_record
;
2018-05-24 deposited with the CCDC.
2018-07-05 downloaded from the CCDC.
;
_cell_angle_alpha 90
_cell_angle_beta 92.5350(10)
_cell_angle_gamma 90
_cell_formula_units_Z 2
_cell_length_a 9.9716(3)
_cell_length_b 17.7646(5)
_cell_length_c 11.7580(3)
_cell_measurement_reflns_used 9975
_cell_measurement_temperature 100
_cell_measurement_theta_max 72.10
_cell_measurement_theta_min 4.98
_cell_volume 2080.79(10)
_computing_cell_refinement 'SAINT v8.34A (Bruker, 2013)'
_computing_data_collection 'APEX 2 (2013) Bruker AXS Inc., Madison, WI 53719-1173.'
_computing_data_reduction 'SAINT v8.34A (Bruker, 2013)'
_computing_molecular_graphics 'Olex2 (Dolomanov et al., 2009)'
_computing_publication_material 'Olex2 (Dolomanov et al., 2009)'
_computing_structure_refinement 'XL (Sheldrick, 2008)'
_computing_structure_solution 'ShelXT (Sheldrick, 2015)'
_diffrn_ambient_temperature 100
_diffrn_detector_area_resol_mean 8.3
_diffrn_measured_fraction_theta_full 0.997
_diffrn_measured_fraction_theta_max 0.992
_diffrn_measurement_device_type 'Bruker APEX-II CCD'
_diffrn_measurement_method '\f and \w scans'
_diffrn_radiation_type CuK\a
_diffrn_radiation_wavelength 1.54178
_diffrn_reflns_av_R_equivalents 0.0259
_diffrn_reflns_av_unetI/netI 0.0151
_diffrn_reflns_Laue_measured_fraction_full 0.997
_diffrn_reflns_Laue_measured_fraction_max 0.992
_diffrn_reflns_limit_h_max 12
_diffrn_reflns_limit_h_min -12
_diffrn_reflns_limit_k_max 21
_diffrn_reflns_limit_k_min -21
_diffrn_reflns_limit_l_max 14
_diffrn_reflns_limit_l_min -14
_diffrn_reflns_number 27977
_diffrn_reflns_point_group_measured_fraction_full 0.997
_diffrn_reflns_point_group_measured_fraction_max 0.992
_diffrn_reflns_theta_full 67.679
_diffrn_reflns_theta_max 72.092
_diffrn_reflns_theta_min 4.979
_diffrn_source 'Microfocus Source'
_diffrn_standards_number 0
_exptl_absorpt_coefficient_mu 1.687
_exptl_absorpt_correction_T_max 0.7535
_exptl_absorpt_correction_T_min 0.6244
_exptl_absorpt_correction_type multi-scan
_exptl_absorpt_process_details
'SADABS-2014/2 (Bruker,2014/2) was used for absorption correction. wR2(int) was 0.1142 before and 0.0377 after correction. The Ratio of minimum to maximum transmission is 0.8287. The \l/2 correction factor is 0.00150.'
_exptl_crystal_colour green
_exptl_crystal_colour_primary green
_exptl_crystal_density_diffrn 1.462
_exptl_crystal_description block
_exptl_crystal_F_000 948
_exptl_crystal_size_max 0.16
_exptl_crystal_size_mid 0.14
_exptl_crystal_size_min 0.1
_refine_diff_density_max 0.394
_refine_diff_density_min -0.327
_refine_diff_density_rms 0.058
_refine_ls_extinction_method none
_refine_ls_goodness_of_fit_ref 1.039
_refine_ls_hydrogen_treatment constr
_refine_ls_matrix_type full
_refine_ls_number_parameters 280
_refine_ls_number_reflns 4065
_refine_ls_number_restraints 0
_refine_ls_restrained_S_all 1.039
_refine_ls_R_factor_all 0.0320
_refine_ls_R_factor_gt 0.0315
_refine_ls_shift/su_max 0.001
_refine_ls_shift/su_mean 0.000
_refine_ls_structure_factor_coef Fsqd
_refine_ls_weighting_details 'w=1/[\s^2^(Fo^2^)+(0.0501P)^2^+1.5243P] where P=(Fo^2^+2Fc^2^)/3'
_refine_ls_weighting_scheme calc
_refine_ls_wR_factor_gt 0.0866
_refine_ls_wR_factor_ref 0.0873
_reflns_Friedel_coverage 0.000
_reflns_number_gt 3959
_reflns_number_total 4065
_reflns_threshold_expression 'I > 2\s(I)'
_cod_data_source_file c8dt02140f2.cif
_cod_data_source_block comp_6b
_cod_depositor_comments 'Adding full bibliography for 7046963--7046983.cif.'
_cod_database_code 7046966
_shelxl_version_number 2014-3
_shelx_space_group_comment
;
The symmetry employed for this shelxl refinement is uniquely defined
by the following loop, which should always be used as a source of
symmetry information in preference to the above space-group names.
They are only intended as comments.
;
_shelx_estimated_absorpt_t_max 0.849
_shelx_estimated_absorpt_t_min 0.774
_olex2_refinement_description
;
1. Fixed Uiso
 At 1.2 times of:
  All C(H) groups, All C(H,H) groups
2.a Ternary CH refined with riding coordinates:
 C8(H8)
2.b Secondary CH2 refined with riding coordinates:
 C21(H21A,H21B)
2.c Aromatic/amide H refined with riding coordinates:
 C1(H1), C3(H3), C4(H4), C5(H5), C6(H6), C10(H10), C11(H11), C12(H12),
 C13(H13), C14(H14), C16(H16), C17(H17), C18(H18), C19(H19), C20(H20), C23(H23),
  C24(H24), C25(H25), C26(H26)
;
_olex2_submission_special_instructions 'No special instructions were received'

loop_
_space_group_symop_operation_xyz
'x, y, z'
'-x+1/2, y+1/2, -z+1/2'
'-x, -y, -z'
'x-1/2, -y-1/2, z-1/2'

loop_
_atom_site_label
_atom_site_type_symbol
_atom_site_fract_x
_atom_site_fract_y
_atom_site_fract_z
_atom_site_U_iso_or_equiv
_atom_site_adp_type
_atom_site_occupancy
_atom_site_site_symmetry_order
_atom_site_calc_flag
_atom_site_refinement_flags_posn
Cu1 Cu 0.41678(2) 0.52676(2) 0.60204(2) 0.01658(9) Uani 1 1 d .
O1 O 0.23029(11) 0.53202(6) 0.63870(10) 0.0211(2) Uani 1 1 d .
O2 O 0.60742(11) 0.51313(6) 0.57924(9) 0.0174(2) Uani 1 1 d .
N1 N 0.42207(12) 0.63924(7) 0.58984(11) 0.0169(3) Uani 1 1 d .
N2 N 0.43721(13) 0.42629(7) 0.67931(11) 0.0184(3) Uani 1 1 d .
C1 C 0.32002(15) 0.67849(9) 0.55531(12) 0.0172(3) Uani 1 1 d .
H1 H 0.3342 0.7288 0.5378 0.021 Uiso 1 1 calc R
C2 C 0.18426(15) 0.64965(9) 0.54180(12) 0.0176(3) Uani 1 1 d .
C3 C 0.08647(16) 0.69548(9) 0.48647(13) 0.0195(3) Uani 1 1 d .
H3 H 0.1127 0.7403 0.4532 0.023 Uiso 1 1 calc R
C4 C -0.04727(16) 0.67546(9) 0.48040(13) 0.0208(3) Uani 1 1 d .
H4 H -0.1101 0.7054 0.4409 0.025 Uiso 1 1 calc R
C5 C -0.08734(15) 0.60934(9) 0.53454(13) 0.0206(3) Uani 1 1 d .
H5 H -0.1775 0.5958 0.5322 0.025 Uiso 1 1 calc R
C6 C 0.00621(16) 0.56429(9) 0.59116(13) 0.0208(3) Uani 1 1 d .
H6 H -0.0230 0.5221 0.6298 0.025 Uiso 1 1 calc R
C7 C 0.14557(16) 0.58026(9) 0.59241(13) 0.0182(3) Uani 1 1 d .
C8 C 0.55263(15) 0.67445(9) 0.62272(13) 0.0180(3) Uani 1 1 d .
H8 H 0.6190 0.6520 0.5739 0.022 Uiso 1 1 calc R
C9 C 0.56145(15) 0.75929(9) 0.60650(13) 0.0187(3) Uani 1 1 d .
C10 C 0.62429(16) 0.78849(10) 0.51265(14) 0.0240(3) Uani 1 1 d .
H10 H 0.6575 0.7559 0.4587 0.029 Uiso 1 1 calc R
C11 C 0.63800(18) 0.86600(11) 0.49872(16) 0.0302(4) Uani 1 1 d .
H11 H 0.6810 0.8848 0.4361 0.036 Uiso 1 1 calc R
C12 C 0.58786(18) 0.91503(10) 0.57780(17) 0.0303(4) Uani 1 1 d .
H12 H 0.5975 0.9667 0.5687 0.036 Uiso 1 1 calc R
C13 C 0.52321(18) 0.88667(10) 0.67065(16) 0.0282(4) Uani 1 1 d .
H13 H 0.4884 0.9195 0.7235 0.034 Uiso 1 1 calc R
C14 C 0.51039(16) 0.80945(9) 0.68499(14) 0.0223(3) Uani 1 1 d .
H14 H 0.4672 0.7909 0.7477 0.027 Uiso 1 1 calc R
C15 C 0.59135(16) 0.65007(9) 0.74449(13) 0.0195(3) Uani 1 1 d .
C16 C 0.72676(17) 0.65026(9) 0.77969(15) 0.0230(3) Uani 1 1 d .
H16 H 0.7904 0.6670 0.7300 0.028 Uiso 1 1 calc R
C17 C 0.76802(19) 0.62582(10) 0.88788(16) 0.0287(4) Uani 1 1 d .
H17 H 0.8587 0.6263 0.9101 0.034 Uiso 1 1 calc R
C18 C 0.6742(2) 0.60074(10) 0.96282(15) 0.0309(4) Uani 1 1 d .
H18 H 0.7018 0.5835 1.0348 0.037 Uiso 1 1 calc R
C19 C 0.5390(2) 0.60158(10) 0.92976(15) 0.0298(4) Uani 1 1 d .
H19 H 0.4756 0.5855 0.9801 0.036 Uiso 1 1 calc R
C20 C 0.49781(17) 0.62637(9) 0.82135(14) 0.0234(3) Uani 1 1 d .
H20 H 0.4069 0.6271 0.8001 0.028 Uiso 1 1 calc R
C21 C 0.66575(16) 0.46412(9) 0.66056(13) 0.0192(3) Uani 1 1 d .
H21A H 0.6977 0.4927 0.7266 0.023 Uiso 1 1 calc R
H21B H 0.7423 0.4392 0.6290 0.023 Uiso 1 1 calc R
C22 C 0.56582(16) 0.40561(9) 0.69668(13) 0.0189(3) Uani 1 1 d .
C23 C 0.59974(17) 0.33592(10) 0.74442(14) 0.0236(3) Uani 1 1 d .
H23 H 0.6892 0.3219 0.7556 0.028 Uiso 1 1 calc R
C24 C 0.49791(18) 0.28798(10) 0.77482(14) 0.0267(4) Uani 1 1 d .
H24 H 0.5182 0.2410 0.8061 0.032 Uiso 1 1 calc R
C25 C 0.36489(18) 0.31058(10) 0.75826(14) 0.0247(3) Uani 1 1 d .
H25 H 0.2953 0.2794 0.7791 0.030 Uiso 1 1 calc R
C26 C 0.33814(16) 0.38013(9) 0.71038(13) 0.0210(3) Uani 1 1 d .
H26 H 0.2494 0.3956 0.6993 0.025 Uiso 1 1 calc R

loop_
_atom_site_aniso_label
_atom_site_aniso_U_11
_atom_site_aniso_U_22
_atom_site_aniso_U_33
_atom_site_aniso_U_23
_atom_site_aniso_U_13
_atom_site_aniso_U_12
Cu1 0.01683(14) 0.01482(14) 0.01797(15) 0.00054(8) -0.00038(9) 0.00102(8)
O1 0.0176(5) 0.0198(6) 0.0259(6) 0.0047(4) 0.0024(4) 0.0020(4)
O2 0.0170(5) 0.0178(5) 0.0172(5) 0.0001(4) -0.0011(4) 0.0016(4)
N1 0.0194(6) 0.0155(6) 0.0157(6) -0.0020(5) 0.0007(5) -0.0005(5)
N2 0.0224(6) 0.0173(6) 0.0153(6) 0.0004(5) -0.0002(5) 0.0021(5)
C1 0.0221(7) 0.0158(7) 0.0137(7) -0.0012(5) 0.0007(6) -0.0003(6)
C2 0.0201(7) 0.0182(7) 0.0145(7) -0.0032(6) 0.0006(5) 0.0011(6)
C3 0.0235(8) 0.0189(7) 0.0161(7) 0.0001(6) -0.0006(6) 0.0015(6)
C4 0.0206(7) 0.0239(8) 0.0176(7) -0.0012(6) -0.0022(6) 0.0044(6)
C5 0.0175(7) 0.0256(8) 0.0189(7) -0.0054(6) 0.0011(6) 0.0003(6)
C6 0.0225(8) 0.0197(7) 0.0203(7) -0.0003(6) 0.0027(6) -0.0008(6)
C7 0.0206(7) 0.0184(7) 0.0158(7) -0.0026(6) 0.0002(6) 0.0016(6)
C8 0.0180(7) 0.0180(7) 0.0180(7) -0.0028(6) 0.0005(6) -0.0004(6)
C9 0.0172(7) 0.0195(8) 0.0192(7) -0.0013(6) -0.0036(6) -0.0012(6)
C10 0.0224(8) 0.0268(9) 0.0228(8) 0.0009(7) 0.0003(6) 0.0002(6)
C11 0.0263(9) 0.0309(9) 0.0332(9) 0.0106(8) -0.0007(7) -0.0040(7)
C12 0.0286(9) 0.0183(8) 0.0430(11) 0.0040(7) -0.0101(8) -0.0040(7)
C13 0.0301(9) 0.0212(8) 0.0328(9) -0.0068(7) -0.0063(7) 0.0008(7)
C14 0.0229(8) 0.0220(8) 0.0219(8) -0.0029(6) -0.0008(6) -0.0009(6)
C15 0.0237(8) 0.0143(7) 0.0202(8) -0.0039(6) -0.0032(6) 0.0010(6)
C16 0.0231(8) 0.0201(8) 0.0255(8) -0.0055(6) -0.0022(6) 0.0012(6)
C17 0.0317(9) 0.0231(8) 0.0300(9) -0.0079(7) -0.0117(7) 0.0067(7)
C18 0.0490(11) 0.0221(8) 0.0205(8) -0.0024(7) -0.0109(7) 0.0058(8)
C19 0.0427(10) 0.0250(9) 0.0215(8) -0.0007(7) 0.0014(7) -0.0036(8)
C20 0.0261(8) 0.0230(8) 0.0207(8) -0.0020(6) -0.0014(6) -0.0019(6)
C21 0.0202(7) 0.0193(7) 0.0179(7) -0.0016(6) -0.0026(6) 0.0026(6)
C22 0.0232(8) 0.0208(8) 0.0126(7) -0.0019(6) -0.0006(6) 0.0028(6)
C23 0.0255(8) 0.0265(8) 0.0187(7) 0.0030(6) 0.0002(6) 0.0070(7)
C24 0.0346(9) 0.0233(8) 0.0225(8) 0.0076(7) 0.0046(7) 0.0068(7)
C25 0.0294(8) 0.0245(8) 0.0206(8) 0.0052(6) 0.0052(6) -0.0009(7)
C26 0.0233(8) 0.0224(8) 0.0174(7) 0.0013(6) 0.0014(6) 0.0016(6)

loop_
_atom_type_symbol
_atom_type_description
_atom_type_scat_dispersion_real
_atom_type_scat_dispersion_imag
_atom_type_scat_source
C C 0.0181 0.0091 'International Tables Vol C Tables 4.2.6.8 and 6.1.1.4'
H H 0.0000 0.0000 'International Tables Vol C Tables 4.2.6.8 and 6.1.1.4'
Cu Cu -1.9646 0.5888 'International Tables Vol C Tables 4.2.6.8 and 6.1.1.4'
N N 0.0311 0.0180 'International Tables Vol C Tables 4.2.6.8 and 6.1.1.4'
O O 0.0492 0.0322 'International Tables Vol C Tables 4.2.6.8 and 6.1.1.4'

loop_
_geom_angle_atom_site_label_1
_geom_angle_atom_site_label_2
_geom_angle_atom_site_label_3
_geom_angle
_geom_angle_site_symmetry_3
O1 Cu1 O2 173.42(5) .
O1 Cu1 O2 99.38(5) 3_666
O1 Cu1 N1 89.79(5) .
O1 Cu1 N2 91.23(5) .
O2 Cu1 O2 83.96(4) 3_666
O2 Cu1 N1 94.89(5) .
O2 Cu1 N2 82.63(5) .
N1 Cu1 O2 104.38(5) 3_666
N1 Cu1 N2 156.30(5) .
N2 Cu1 O2 98.81(5) 3_666
C7 O1 Cu1 123.44(10) .
Cu1 O2 Cu1 96.04(4) 3_666
C21 O2 Cu1 118.37(9) 3_666
C21 O2 Cu1 111.22(9) .
C1 N1 Cu1 122.74(11) .
C1 N1 C8 121.90(13) .
C8 N1 Cu1 115.36(9) .
C22 N2 Cu1 112.92(11) .
C22 N2 C26 120.00(14) .
C26 N2 Cu1 127.06(11) .
N1 C1 H1 117.8 .
N1 C1 C2 124.46(14) .
C2 C1 H1 117.8 .
C3 C2 C1 118.09(14) .
C3 C2 C7 119.81(14) .
C7 C2 C1 121.81(14) .
C2 C3 H3 119.2 .
C4 C3 C2 121.56(15) .
C4 C3 H3 119.2 .
C3 C4 H4 120.4 .
C3 C4 C5 119.13(14) .
C5 C4 H4 120.4 .
C4 C5 H5 119.8 .
C6 C5 C4 120.35(15) .
C6 C5 H5 119.8 .
C5 C6 H6 119.0 .
C5 C6 C7 122.08(15) .
C7 C6 H6 119.0 .
O1 C7 C2 123.94(14) .
O1 C7 C6 119.27(14) .
C6 C7 C2 116.79(14) .
N1 C8 H8 106.5 .
N1 C8 C9 116.15(12) .
N1 C8 C15 107.92(12) .
C9 C8 H8 106.5 .
C9 C8 C15 112.60(12) .
C15 C8 H8 106.5 .
C10 C9 C8 119.90(14) .
C10 C9 C14 118.44(15) .
C14 C9 C8 121.64(14) .
C9 C10 H10 119.6 .
C9 C10 C11 120.71(16) .
C11 C10 H10 119.6 .
C10 C11 H11 119.9 .
C12 C11 C10 120.17(17) .
C12 C11 H11 119.9 .
C11 C12 H12 120.2 .
C11 C12 C13 119.65(16) .
C13 C12 H12 120.2 .
C12 C13 H13 119.9 .
C12 C13 C14 120.19(17) .
C14 C13 H13 119.9 .
C9 C14 H14 119.6 .
C13 C14 C9 120.82(16) .
C13 C14 H14 119.6 .
C16 C15 C8 118.58(15) .
C20 C15 C8 123.01(14) .
C20 C15 C16 118.40(15) .
C15 C16 H16 119.5 .
C17 C16 C15 120.98(17) .
C17 C16 H16 119.5 .
C16 C17 H17 120.0 .
C18 C17 C16 120.09(17) .
C18 C17 H17 120.0 .
C17 C18 H18 120.2 .
C19 C18 C17 119.56(16) .
C19 C18 H18 120.2 .
C18 C19 H19 119.9 .
C18 C19 C20 120.23(17) .
C20 C19 H19 119.9 .
C15 C20 C19 120.71(16) .
C15 C20 H20 119.6 .
C19 C20 H20 119.6 .
O2 C21 H21A 109.4 .
O2 C21 H21B 109.4 .
O2 C21 C22 111.09(13) .
H21A C21 H21B 108.0 .
C22 C21 H21A 109.4 .
C22 C21 H21B 109.4 .
N2 C22 C21 113.96(13) .
N2 C22 C23 121.19(15) .
C23 C22 C21 124.85(14) .
C22 C23 H23 120.6 .
C24 C23 C22 118.84(15) .
C24 C23 H23 120.6 .
C23 C24 H24 120.3 .
C23 C24 C25 119.47(16) .
C25 C24 H24 120.3 .
C24 C25 H25 120.6 .
C26 C25 C24 118.80(16) .
C26 C25 H25 120.6 .
N2 C26 C25 121.69(15) .
N2 C26 H26 119.2 .
C25 C26 H26 119.2 .

loop_
_geom_bond_atom_site_label_1
_geom_bond_atom_site_label_2
_geom_bond_distance
_geom_bond_site_symmetry_2
Cu1 O1 1.9297(11) .
Cu1 O2 2.2490(11) 3_666
Cu1 O2 1.9466(11) .
Cu1 N1 2.0042(13) .
Cu1 N2 2.0089(13) .
O1 C7 1.3053(19) .
O2 Cu1 2.2491(11) 3_666
O2 C21 1.4005(19) .
N1 C1 1.285(2) .
N1 C8 1.4803(19) .
N2 C22 1.341(2) .
N2 C26 1.347(2) .
C1 H1 0.9300 .
C1 C2 1.450(2) .
C2 C3 1.407(2) .
C2 C7 1.429(2) .
C3 H3 0.9300 .
C3 C4 1.379(2) .
C4 H4 0.9300 .
C4 C5 1.403(2) .
C5 H5 0.9300 .
C5 C6 1.378(2) .
C6 H6 0.9300 .
C6 C7 1.418(2) .
C8 H8 0.9800 .
C8 C9 1.522(2) .
C8 C15 1.529(2) .
C9 C10 1.393(2) .
C9 C14 1.395(2) .
C10 H10 0.9300 .
C10 C11 1.394(3) .
C11 H11 0.9300 .
C11 C12 1.384(3) .
C12 H12 0.9300 .
C12 C13 1.387(3) .
C13 H13 0.9300 .
C13 C14 1.389(2) .
C14 H14 0.9300 .
C15 C16 1.395(2) .
C15 C20 1.392(2) .
C16 H16 0.9300 .
C16 C17 1.389(2) .
C17 H17 0.9300 .
C17 C18 1.387(3) .
C18 H18 0.9300 .
C18 C19 1.386(3) .
C19 H19 0.9300 .
C19 C20 1.393(2) .
C20 H20 0.9300 .
C21 H21A 0.9700 .
C21 H21B 0.9700 .
C21 C22 1.514(2) .
C22 C23 1.395(2) .
C23 H23 0.9300 .
C23 C24 1.384(3) .
C24 H24 0.9300 .
C24 C25 1.391(2) .
C25 H25 0.9300 .
C25 C26 1.379(2) .
C26 H26 0.9300 .

loop_
_geom_torsion_atom_site_label_1
_geom_torsion_atom_site_label_2
_geom_torsion_atom_site_label_3
_geom_torsion_atom_site_label_4
_geom_torsion
_geom_torsion_site_symmetry_1
Cu1 O1 C7 C2 -22.6(2) .
Cu1 O1 C7 C6 157.47(11) .
Cu1 O2 C21 C22 -78.35(13) 3_666
Cu1 O2 C21 C22 31.40(14) .
Cu1 N1 C1 C2 12.2(2) .
Cu1 N1 C8 C9 176.03(10) .
Cu1 N1 C8 C15 -56.48(14) .
Cu1 N2 C22 C21 3.28(16) .
Cu1 N2 C22 C23 -176.94(12) .
Cu1 N2 C26 C25 176.86(12) .
O2 C21 C22 N2 -22.81(18) .
O2 C21 C22 C23 157.42(14) .
N1 C1 C2 C3 -170.15(14) .
N1 C1 C2 C7 16.1(2) .
N1 C8 C9 C10 -101.27(17) .
N1 C8 C9 C14 80.13(18) .
N1 C8 C15 C16 155.46(13) .
N1 C8 C15 C20 -23.3(2) .
N2 C22 C23 C24 -0.5(2) .
C1 N1 C8 C9 -3.6(2) .
C1 N1 C8 C15 123.93(15) .
C1 C2 C3 C4 -173.37(14) .
C1 C2 C7 O1 -11.0(2) .
C1 C2 C7 C6 168.94(14) .
C2 C3 C4 C5 2.5(2) .
C3 C2 C7 O1 175.29(14) .
C3 C2 C7 C6 -4.7(2) .
C3 C4 C5 C6 -1.2(2) .
C4 C5 C6 C7 -3.2(2) .
C5 C6 C7 O1 -173.88(15) .
C5 C6 C7 C2 6.1(2) .
C7 C2 C3 C4 0.5(2) .
C8 N1 C1 C2 -168.22(14) .
C8 C9 C10 C11 -177.46(15) .
C8 C9 C14 C13 177.90(15) .
C8 C15 C16 C17 -177.44(15) .
C8 C15 C20 C19 177.15(15) .
C9 C8 C15 C16 -75.03(18) .
C9 C8 C15 C20 106.17(17) .
C9 C10 C11 C12 -0.7(3) .
C10 C9 C14 C13 -0.7(2) .
C10 C11 C12 C13 -0.4(3) .
C11 C12 C13 C14 0.8(3) .
C12 C13 C14 C9 -0.3(3) .
C14 C9 C10 C11 1.2(2) .
C15 C8 C9 C10 133.60(15) .
C15 C8 C9 C14 -45.0(2) .
C15 C16 C17 C18 0.0(3) .
C16 C15 C20 C19 -1.7(2) .
C16 C17 C18 C19 -1.2(3) .
C17 C18 C19 C20 1.0(3) .
C18 C19 C20 C15 0.5(3) .
C20 C15 C16 C17 1.4(2) .
C21 C22 C23 C24 179.28(15) .
C22 N2 C26 C25 -1.3(2) .
C22 C23 C24 C25 -0.7(2) .
C23 C24 C25 C26 0.8(3) .
C24 C25 C26 N2 0.1(2) .
C26 N2 C22 C21 -178.34(13) .
C26 N2 C22 C23 1.4(2) .
